data_1517587
loop_
_publ_author_name
'Shi-Yao Yang'
'Hong-Bo Yuan'
'Xiao-Bin Xu'
'Rong-Bin Huang'

_publ_section_title
;
 Influential factors on assembly of first-row transition metal
 coordination polymers
;
_journal_name_full
;
Inorganica Chimica Acta
;
_journal_page_first 53
_journal_page_last 62
_journal_volume 403
_journal_year 2013
_chemical_formula_moiety 'C48 H46 Mn3 N4 O16'
_chemical_formula_sum 'C48 H46 Mn3 N4 O16'
_chemical_formula_weight 1099.71
_space_group_IT_number 15
_symmetry_cell_setting monoclinic
_symmetry_space_group_name_Hall '-C 2yc'
_symmetry_space_group_name_H-M 'C 1 2/c 1'
_atom_sites_solution_hydrogens geom
_atom_sites_solution_primary direct
_atom_sites_solution_secondary difmap
_cell_angle_alpha 90.00
_cell_angle_beta 100.105(1)
_cell_angle_gamma 90.00
_cell_formula_units_Z 4
_cell_length_a 13.2373(6)
_cell_length_b 17.9155(8)
_cell_length_c 21.4035(10)
_cell_measurement_reflns_used 5635
_cell_measurement_temperature 223(2)
_cell_measurement_theta_max 28.0693
_cell_measurement_theta_min 2.4706
_cell_volume 4997.2(4)
_computing_cell_refinement 'SAINT (Bruker, 2002)'
_computing_data_collection 'SMART (Bruker, 2002)'
_computing_data_reduction 'SAINT (Bruker, 2001)'
_computing_molecular_graphics 'ORTEP-II (Johnson, 1976)'
_computing_publication_material 'SHELXL-97 (Sheldrick, 1997)'
_computing_structure_refinement 'SHELXL-97 (Sheldrick, 1997)'
_computing_structure_solution 'SHELXS-97 (Sheldrick, 1997)'
_diffrn_ambient_temperature 223(2)
_diffrn_measured_fraction_theta_full 0.999
_diffrn_measured_fraction_theta_max 0.942
_diffrn_measurement_device_type 'Bruker APEX area-detector diffractometer'
_diffrn_measurement_method '\f and \w scan'
_diffrn_radiation_monochromator graphite
_diffrn_radiation_source 'fine-focus sealed tube'
_diffrn_radiation_type MoK\a
_diffrn_radiation_wavelength 0.71073
_diffrn_reflns_av_R_equivalents 0.0254
_diffrn_reflns_av_sigmaI/netI 0.0218
_diffrn_reflns_limit_h_max 17
_diffrn_reflns_limit_h_min -17
_diffrn_reflns_limit_k_max 23
_diffrn_reflns_limit_k_min -23
_diffrn_reflns_limit_l_max 28
_diffrn_reflns_limit_l_min -27
_diffrn_reflns_number 28344
_diffrn_reflns_theta_full 25.24
_diffrn_reflns_theta_max 28.53
_diffrn_reflns_theta_min 1.93
_diffrn_standards_decay_% 0
_diffrn_standards_interval_count 0
_diffrn_standards_interval_time 0
_diffrn_standards_number 0
_exptl_absorpt_coefficient_mu 0.820
_exptl_absorpt_correction_T_max 0.8213
_exptl_absorpt_correction_T_min 0.7405
_exptl_absorpt_correction_type multi-scan
_exptl_absorpt_process_details 'SADABS (Bruker, 2002)'
_exptl_crystal_colour light-yellow
_exptl_crystal_density_diffrn 1.462
_exptl_crystal_density_method 'not measured'
_exptl_crystal_description rod
_exptl_crystal_F_000 2260
_exptl_crystal_size_max 0.39
_exptl_crystal_size_mid 0.26
_exptl_crystal_size_min 0.25
_refine_diff_density_max 0.882
_refine_diff_density_min -0.442
_refine_diff_density_rms 0.086
_refine_ls_extinction_method none
_refine_ls_goodness_of_fit_ref 1.079
_refine_ls_hydrogen_treatment constr
_refine_ls_matrix_type full
_refine_ls_number_parameters 334
_refine_ls_number_reflns 5977
_refine_ls_number_restraints 29
_refine_ls_restrained_S_all 1.090
_refine_ls_R_factor_all 0.0578
_refine_ls_R_factor_gt 0.0519
_refine_ls_shift/su_max 0.001
_refine_ls_shift/su_mean 0.000
_refine_ls_structure_factor_coef Fsqd
_refine_ls_weighting_details 'calc w=1/[\s^2^(Fo^2^)+(0.0679P)^2^+9.9958P] where P=(Fo^2^+2Fc^2^)/3'
_refine_ls_weighting_scheme calc
_refine_ls_wR_factor_gt 0.1315
_refine_ls_wR_factor_ref 0.1355
_reflns_number_gt 5304
_reflns_number_total 5977
_reflns_threshold_expression >2sigma(I)
_cod_data_source_file ICA-2013-403-53-62-16.cif
_cod_data_source_block '[Mn3(ndc)3(dmf)4]n'
_cod_depositor_comments
;
The following automatic conversions were performed:

'_exptl_absorpt_correction_type' value 'Multi-scan' changed to
'multi-scan' according to the built-in table from CIF Core dictionary
named 'cif_core.dic' version 2.4.1 from 2010-06-29.

Automatic conversion script
Id: cif_fix_values 2281 2013-09-26 08:29:07Z andrius 
;
_cod_original_sg_symbol_H-M C2/c
_cod_database_code 1517587

loop_
_symmetry_equiv_pos_as_xyz
'x, y, z'
'-x, y, -z+1/2'
'x+1/2, y+1/2, z'
'-x+1/2, y+1/2, -z+1/2'
'-x, -y, -z'
'x, -y, z-1/2'
'-x+1/2, -y+1/2, -z'
'x+1/2, -y+1/2, z-1/2'

loop_
_atom_site_label
_atom_site_type_symbol
_atom_site_fract_x
_atom_site_fract_y
_atom_site_fract_z
_atom_site_U_iso_or_equiv
_atom_site_adp_type
_atom_site_occupancy
_atom_site_symmetry_multiplicity
_atom_site_calc_flag
_atom_site_refinement_flags
_atom_site_disorder_assembly
_atom_site_disorder_group
Mn1 Mn 0.5000 0.25282(2) 0.2500 0.01963(13) Uani 1 2 d S . .
Mn2 Mn 0.74342(3) 0.24060(2) 0.193709(16) 0.02650(12) Uani 1 1 d . . .
O1 O 0.49969(15) 0.16858(10) 0.17737(8) 0.0367(4) Uani 1 1 d . . .
O2 O 0.65909(15) 0.14615(11) 0.16133(9) 0.0404(5) Uani 1 1 d . . .
O3 O 0.66719(13) 0.25769(9) 0.28110(8) 0.0269(4) Uani 1 1 d . A .
O4 O 0.81199(14) 0.19602(10) 0.28900(8) 0.0328(4) Uani 1 1 d . A .
O5 O 0.47669(15) 0.34084(10) 0.31621(8) 0.0357(4) Uani 1 1 d . . .
O6 O 0.35228(17) 0.31141(12) 0.37004(9) 0.0467(5) Uani 1 1 d . . .
O7 O 0.86682(19) 0.21001(15) 0.14755(12) 0.0599(6) Uani 1 1 d . . .
O8 O 0.8283(2) 0.34609(15) 0.22609(13) 0.0690(8) Uani 1 1 d . . .
C1 C 0.55341(18) 0.00307(14) 0.01061(11) 0.0286(5) Uani 1 1 d . . .
C2 C 0.58955(19) 0.04933(14) 0.06352(11) 0.0303(5) Uani 1 1 d . . .
H2A H 0.6605 0.0536 0.0782 0.036 Uiso 1 1 calc R . .
C3 C 0.5228(2) 0.08794(13) 0.09356(11) 0.0298(5) Uani 1 1 d . . .
C4 C 0.4166(2) 0.08161(15) 0.07201(12) 0.0356(6) Uani 1 1 d . . .
H4A H 0.3708 0.1081 0.0928 0.043 Uiso 1 1 calc R . .
C5 C 0.3790(2) 0.03728(15) 0.02103(13) 0.0366(6) Uani 1 1 d . . .
H5A H 0.3077 0.0337 0.0070 0.044 Uiso 1 1 calc R . .
C6 C 0.5635(2) 0.13851(13) 0.14875(11) 0.0306(5) Uani 1 1 d . . .
C7 C 0.71342(19) 0.27441(14) 0.48224(11) 0.0282(5) Uani 1 1 d . . .
C8 C 0.69846(19) 0.27157(14) 0.41511(10) 0.0280(5) Uani 1 1 d . . .
H8A H 0.6493 0.3028 0.3910 0.034 Uiso 1 1 calc R . .
C9 C 0.75462(18) 0.22403(13) 0.38502(10) 0.0264(5) Uani 1 1 d . A .
C10 C 0.8275(2) 0.17570(15) 0.42015(11) 0.0338(5) Uani 1 1 d . . .
H10A H 0.8663 0.1434 0.3990 0.041 Uiso 1 1 calc R . .
C11 C 0.8417(2) 0.17599(15) 0.48490(11) 0.0354(6) Uani 1 1 d . . .
H11A H 0.8889 0.1426 0.5080 0.043 Uiso 1 1 calc R . .
C12 C 0.74359(18) 0.22474(13) 0.31436(10) 0.0249(4) Uani 1 1 d . . .
C13 C 0.46282(18) 0.47468(14) 0.50697(11) 0.0301(5) Uani 1 1 d . . .
C14 C 0.4245(2) 0.41926(15) 0.46132(12) 0.0331(5) Uani 1 1 d . . .
H14A H 0.3737 0.3860 0.4697 0.040 Uiso 1 1 calc R . .
C15 C 0.4606(2) 0.41369(14) 0.40542(11) 0.0323(5) Uani 1 1 d . . .
C16 C 0.5337(2) 0.46524(15) 0.39169(12) 0.0379(6) Uani 1 1 d . . .
H16A H 0.5576 0.4619 0.3529 0.046 Uiso 1 1 calc R . .
C17 C 0.5706(2) 0.52021(16) 0.43405(13) 0.0392(6) Uani 1 1 d . . .
H17A H 0.6185 0.5548 0.4238 0.047 Uiso 1 1 calc R . .
C18 C 0.4268(2) 0.35005(14) 0.36012(11) 0.0337(6) Uani 1 1 d . . .
C19 C 0.9433(3) 0.2507(2) 0.1463(2) 0.0602(10) Uani 1 1 d . . .
H19A H 0.9969 0.2488 0.1815 0.072 Uiso 1 1 calc R . .
C20 C 1.0397(3) 0.3458(3) 0.1033(3) 0.0899(16) Uani 1 1 d . . .
H20A H 1.0893 0.3360 0.1414 0.135 Uiso 1 1 calc R . .
H20B H 1.0154 0.3968 0.1041 0.135 Uiso 1 1 calc R . .
H20C H 1.0718 0.3387 0.0663 0.135 Uiso 1 1 calc R . .
C21 C 0.8760(5) 0.3004(4) 0.0443(3) 0.136(3) Uani 1 1 d . . .
H21A H 0.8246 0.2622 0.0458 0.205 Uiso 1 1 calc R . .
H21B H 0.9068 0.2933 0.0068 0.205 Uiso 1 1 calc R . .
H21C H 0.8440 0.3492 0.0427 0.205 Uiso 1 1 calc R . .
N1 N 0.9543(2) 0.2952(2) 0.10028(16) 0.0660(9) Uani 1 1 d . . .
C22 C 0.7612(6) 0.3986(3) 0.2413(3) 0.0648(15) Uani 0.634(5) 1 d PD A 1
H22A H 0.7083 0.3799 0.2611 0.078 Uiso 0.634(5) 1 calc PR A 1
C23 C 0.6860(8) 0.5215(5) 0.2522(5) 0.107(2) Uani 0.634(5) 1 d PDU A 1
H23A H 0.6364 0.4948 0.2722 0.160 Uiso 0.634(5) 1 calc PR A 1
H23B H 0.6506 0.5476 0.2151 0.160 Uiso 0.634(5) 1 calc PR A 1
H23C H 0.7225 0.5571 0.2820 0.160 Uiso 0.634(5) 1 calc PR A 1
C24 C 0.8545(10) 0.5003(8) 0.2168(7) 0.161(5) Uani 0.634(5) 1 d PDU A 1
H24A H 0.8503 0.5002 0.1711 0.241 Uiso 0.634(5) 1 calc PR A 1
H24B H 0.9134 0.4711 0.2363 0.241 Uiso 0.634(5) 1 calc PR A 1
H24C H 0.8619 0.5512 0.2324 0.241 Uiso 0.634(5) 1 calc PR A 1
N2 N 0.7602(6) 0.4674(4) 0.2329(5) 0.074(2) Uani 0.634(5) 1 d PD A 1
C22' C 0.8205(9) 0.4049(5) 0.2067(5) 0.0648(15) Uani 0.366(5) 1 d PD A 2
H22B H 0.8237 0.4102 0.1634 0.078 Uiso 0.366(5) 1 calc PR A 2
C23' C 0.7334(13) 0.4453(8) 0.2799(8) 0.107(2) Uani 0.366(5) 1 d PDU A 2
H23D H 0.7020 0.3972 0.2685 0.160 Uiso 0.366(5) 1 calc PR A 2
H23E H 0.6807 0.4834 0.2760 0.160 Uiso 0.366(5) 1 calc PR A 2
H23F H 0.7699 0.4437 0.3233 0.160 Uiso 0.366(5) 1 calc PR A 2
C24' C 0.773(2) 0.5305(12) 0.1992(12) 0.161(5) Uani 0.366(5) 1 d PDU A 2
H24D H 0.8150 0.5389 0.1672 0.241 Uiso 0.366(5) 1 calc PR A 2
H24E H 0.7774 0.5732 0.2274 0.241 Uiso 0.366(5) 1 calc PR A 2
H24F H 0.7018 0.5237 0.1787 0.241 Uiso 0.366(5) 1 calc PR A 2
N2' N 0.8082(11) 0.4635(7) 0.2358(9) 0.074(2) Uani 0.366(5) 1 d PD A 2

loop_
_atom_site_aniso_label
_atom_site_aniso_U_11
_atom_site_aniso_U_22
_atom_site_aniso_U_33
_atom_site_aniso_U_23
_atom_site_aniso_U_13
_atom_site_aniso_U_12
Mn1 0.0303(3) 0.0164(2) 0.0115(2) 0.000 0.00166(17) 0.000
Mn2 0.0332(2) 0.0275(2) 0.01795(19) 0.00243(12) 0.00228(14) -0.00386(14)
O1 0.0497(11) 0.0331(9) 0.0287(9) -0.0146(7) 0.0103(8) -0.0051(8)
O2 0.0412(10) 0.0380(10) 0.0393(10) -0.0194(8) -0.0005(8) -0.0041(8)
O3 0.0323(9) 0.0297(8) 0.0163(7) 0.0019(6) -0.0025(6) -0.0013(6)
O4 0.0394(10) 0.0382(9) 0.0195(8) -0.0013(7) 0.0015(7) 0.0068(8)
O5 0.0465(11) 0.0316(9) 0.0261(9) -0.0138(7) -0.0020(8) 0.0049(8)
O6 0.0586(13) 0.0499(12) 0.0307(10) -0.0206(9) 0.0059(9) -0.0118(10)
O7 0.0582(14) 0.0651(15) 0.0647(15) 0.0047(12) 0.0335(12) 0.0010(12)
O8 0.0864(19) 0.0499(14) 0.0667(16) 0.0004(12) 0.0030(14) -0.0343(14)
C1 0.0322(12) 0.0286(11) 0.0246(11) -0.0088(9) 0.0041(9) -0.0019(9)
C2 0.0311(12) 0.0315(12) 0.0270(12) -0.0115(9) 0.0013(9) -0.0037(10)
C3 0.0399(13) 0.0265(11) 0.0230(11) -0.0096(9) 0.0054(10) -0.0045(10)
C4 0.0351(13) 0.0390(14) 0.0351(13) -0.0190(11) 0.0125(11) -0.0016(11)
C5 0.0296(12) 0.0410(14) 0.0391(14) -0.0189(11) 0.0054(10) -0.0015(10)
C6 0.0448(14) 0.0235(11) 0.0225(11) -0.0068(9) 0.0035(10) -0.0037(10)
C7 0.0309(12) 0.0331(12) 0.0178(10) 0.0008(9) -0.0036(9) 0.0049(10)
C8 0.0319(12) 0.0316(11) 0.0174(10) 0.0021(9) -0.0038(9) 0.0055(9)
C9 0.0306(12) 0.0302(11) 0.0155(10) -0.0004(8) -0.0039(8) 0.0003(9)
C10 0.0394(13) 0.0388(13) 0.0217(11) -0.0006(10) 0.0010(10) 0.0130(11)
C11 0.0395(14) 0.0422(14) 0.0213(11) 0.0021(10) -0.0036(10) 0.0175(11)
C12 0.0322(12) 0.0233(10) 0.0175(10) -0.0008(8) -0.0006(9) -0.0026(9)
C13 0.0320(12) 0.0312(12) 0.0245(11) -0.0093(9) -0.0024(9) 0.0088(9)
C14 0.0353(13) 0.0342(13) 0.0269(12) -0.0101(10) -0.0030(10) 0.0043(10)
C15 0.0372(13) 0.0309(12) 0.0244(11) -0.0119(9) -0.0070(10) 0.0104(10)
C16 0.0500(16) 0.0392(14) 0.0236(12) -0.0108(10) 0.0034(11) 0.0038(12)
C17 0.0475(16) 0.0381(14) 0.0319(13) -0.0110(11) 0.0066(12) -0.0014(12)
C18 0.0437(14) 0.0308(12) 0.0222(11) -0.0112(9) -0.0061(10) 0.0078(11)
C19 0.0483(19) 0.078(3) 0.058(2) 0.0185(18) 0.0198(17) 0.0077(17)
C20 0.063(2) 0.084(3) 0.130(4) 0.043(3) 0.036(3) 0.007(2)
C21 0.141(6) 0.166(7) 0.085(4) 0.056(4) -0.027(4) -0.035(5)
N1 0.0562(18) 0.075(2) 0.070(2) 0.0247(17) 0.0201(15) 0.0062(16)
C22 0.092(4) 0.035(2) 0.059(3) 0.007(2) -0.010(3) -0.025(2)
C23 0.149(5) 0.065(4) 0.103(5) -0.005(3) 0.013(4) 0.003(4)
C24 0.182(8) 0.146(7) 0.166(7) 0.008(5) 0.063(6) -0.042(6)
N2 0.104(7) 0.045(2) 0.077(3) 0.0046(19) 0.027(6) -0.030(4)
C22' 0.092(4) 0.035(2) 0.059(3) 0.007(2) -0.010(3) -0.025(2)
C23' 0.149(5) 0.065(4) 0.103(5) -0.005(3) 0.013(4) 0.003(4)
C24' 0.182(8) 0.146(7) 0.166(7) 0.008(5) 0.063(6) -0.042(6)
N2' 0.104(7) 0.045(2) 0.077(3) 0.0046(19) 0.027(6) -0.030(4)

loop_
_atom_type_symbol
_atom_type_description
_atom_type_scat_dispersion_real
_atom_type_scat_dispersion_imag
_atom_type_scat_source
C C 0.0033 0.0016 'International Tables Vol C Tables 4.2.6.8 and 6.1.1.4'
H H 0.0000 0.0000 'International Tables Vol C Tables 4.2.6.8 and 6.1.1.4'
N N 0.0061 0.0033 'International Tables Vol C Tables 4.2.6.8 and 6.1.1.4'
O O 0.0106 0.0060 'International Tables Vol C Tables 4.2.6.8 and 6.1.1.4'
Mn Mn 0.3368 0.7283 'International Tables Vol C Tables 4.2.6.8 and 6.1.1.4'

loop_
_geom_angle_atom_site_label_1
_geom_angle_atom_site_label_2
_geom_angle_atom_site_label_3
_geom_angle
_geom_angle_site_symmetry_1
_geom_angle_site_symmetry_3
O1 Mn1 O1 91.67(10) . 2_655
O1 Mn1 O5 171.40(7) . .
O1 Mn1 O5 91.16(7) 2_655 .
O1 Mn1 O5 91.16(7) . 2_655
O1 Mn1 O5 171.40(7) 2_655 2_655
O5 Mn1 O5 87.22(11) . 2_655
O1 Mn1 O3 96.90(7) . .
O1 Mn1 O3 86.29(7) 2_655 .
O5 Mn1 O3 91.39(7) . .
O5 Mn1 O3 85.31(6) 2_655 .
O1 Mn1 O3 86.29(7) . 2_655
O1 Mn1 O3 96.90(7) 2_655 2_655
O5 Mn1 O3 85.31(6) . 2_655
O5 Mn1 O3 91.39(7) 2_655 2_655
O3 Mn1 O3 175.45(9) . 2_655
O2 Mn2 O6 92.72(9) . 2_655
O2 Mn2 O7 92.68(9) . .
O6 Mn2 O7 106.10(9) 2_655 .
O2 Mn2 O4 97.01(8) . .
O6 Mn2 O4 155.09(8) 2_655 .
O7 Mn2 O4 96.33(9) . .
O2 Mn2 O8 177.19(10) . .
O6 Mn2 O8 84.54(10) 2_655 .
O7 Mn2 O8 88.67(11) . .
O4 Mn2 O8 85.29(9) . .
O2 Mn2 O3 95.34(7) . .
O6 Mn2 O3 98.42(7) 2_655 .
O7 Mn2 O3 153.78(9) . .
O4 Mn2 O3 57.94(6) . .
O8 Mn2 O3 84.49(9) . .
O2 Mn2 C12 98.58(8) . .
O6 Mn2 C12 127.10(8) 2_655 .
O7 Mn2 C12 124.59(9) . .
O4 Mn2 C12 28.63(7) . .
O8 Mn2 C12 82.66(9) . .
O3 Mn2 C12 29.38(7) . .
C6 O1 Mn1 137.42(17) . .
C6 O2 Mn2 128.55(17) . .
C12 O3 Mn1 143.96(15) . .
C12 O3 Mn2 88.52(14) . .
Mn1 O3 Mn2 108.12(7) . .
C12 O4 Mn2 92.31(14) . .
C18 O5 Mn1 137.59(18) . .
C18 O6 Mn2 128.50(17) . 2_655
C19 O7 Mn2 123.4(3) . .
C22' O8 C22 55.1(7) . .
C22' O8 Mn2 131.5(5) . .
C22 O8 Mn2 109.9(3) . .
C1 C1 C5 119.3(3) 5_655 5_655
C1 C1 C2 118.8(3) 5_655 .
C5 C1 C2 121.9(2) 5_655 .
C3 C2 C1 121.1(2) . .
C3 C2 H2A 119.5 . .
C1 C2 H2A 119.5 . .
C2 C3 C4 119.8(2) . .
C2 C3 C6 120.0(2) . .
C4 C3 C6 120.2(2) . .
C5 C4 C3 120.7(2) . .
C5 C4 H4A 119.6 . .
C3 C4 H4A 119.6 . .
C4 C5 C1 120.4(2) . 5_655
C4 C5 H5A 119.8 . .
C1 C5 H5A 119.8 5_655 .
O1 C6 O2 126.2(2) . .
O1 C6 C3 117.6(2) . .
O2 C6 C3 116.2(2) . .
C11 C7 C8 122.3(2) 7_656 .
C11 C7 C7 118.9(3) 7_656 7_656
C8 C7 C7 118.8(3) . 7_656
C9 C8 C7 120.7(2) . .
C9 C8 H8A 119.6 . .
C7 C8 H8A 119.6 . .
C8 C9 C10 120.7(2) . .
C8 C9 C12 120.5(2) . .
C10 C9 C12 118.7(2) . .
C11 C10 C9 119.8(2) . .
C11 C10 H10A 120.1 . .
C9 C10 H10A 120.1 . .
C10 C11 C7 121.1(2) . 7_656
C10 C11 H11A 119.4 . .
C7 C11 H11A 119.4 7_656 .
O4 C12 O3 120.9(2) . .
O4 C12 C9 119.2(2) . .
O3 C12 C9 119.8(2) . .
O4 C12 Mn2 59.06(12) . .
O3 C12 Mn2 62.10(12) . .
C9 C12 Mn2 172.03(17) . .
C13 C13 C17 119.2(3) 5_666 5_666
C13 C13 C14 118.8(3) 5_666 .
C17 C13 C14 122.0(2) 5_666 .
C15 C14 C13 121.0(3) . .
C15 C14 H14A 119.5 . .
C13 C14 H14A 119.5 . .
C14 C15 C16 119.6(2) . .
C14 C15 C18 120.4(3) . .
C16 C15 C18 119.9(2) . .
C17 C16 C15 120.9(2) . .
C17 C16 H16A 119.6 . .
C15 C16 H16A 119.6 . .
C16 C17 C13 120.5(3) . 5_666
C16 C17 H17A 119.8 . .
C13 C17 H17A 119.8 5_666 .
O5 C18 O6 126.1(2) . .
O5 C18 C15 116.5(2) . .
O6 C18 C15 117.4(2) . .
O7 C19 N1 125.0(4) . .
O7 C19 H19A 117.5 . .
N1 C19 H19A 117.5 . .
N1 C20 H20A 109.5 . .
N1 C20 H20B 109.5 . .
H20A C20 H20B 109.5 . .
N1 C20 H20C 109.5 . .
H20A C20 H20C 109.5 . .
H20B C20 H20C 109.5 . .
N1 C21 H21A 109.5 . .
N1 C21 H21B 109.5 . .
H21A C21 H21B 109.5 . .
N1 C21 H21C 109.5 . .
H21A C21 H21C 109.5 . .
H21B C21 H21C 109.5 . .
C19 N1 C20 123.0(4) . .
C19 N1 C21 120.8(4) . .
C20 N1 C21 116.1(4) . .
N2 C22 O8 129.4(7) . .
N2 C22 H22A 115.3 . .
O8 C22 H22A 115.3 . .
N2 C23 H23A 109.5 . .
N2 C23 H23B 109.5 . .
H23A C23 H23B 109.5 . .
N2 C23 H23C 109.5 . .
H23A C23 H23C 109.5 . .
H23B C23 H23C 109.5 . .
N2 C24 H24A 109.5 . .
N2 C24 H24B 109.5 . .
H24A C24 H24B 109.5 . .
N2 C24 H24C 109.5 . .
H24A C24 H24C 109.5 . .
H24B C24 H24C 109.5 . .
C22 N2 C24 116.2(10) . .
C22 N2 C23 126.4(8) . .
C24 N2 C23 115.7(9) . .
O8 C22' N2' 127.9(13) . .
O8 C22' H22B 116.1 . .
N2' C22' H22B 116.1 . .
N2' C23' H23D 109.5 . .
N2' C23' H23E 109.5 . .
H23D C23' H23E 109.5 . .
N2' C23' H23F 109.5 . .
H23D C23' H23F 109.5 . .
H23E C23' H23F 109.5 . .
N2' C24' H24D 109.5 . .
N2' C24' H24E 109.5 . .
H24D C24' H24E 109.5 . .
N2' C24' H24F 109.5 . .
H24D C24' H24F 109.5 . .
H24E C24' H24F 109.5 . .
C22' N2' C24' 118.8(18) . .
C22' N2' C23' 106.6(12) . .
C24' N2' C23' 108.9(15) . .

loop_
_geom_bond_atom_site_label_1
_geom_bond_atom_site_label_2
_geom_bond_distance
_geom_bond_site_symmetry_2
Mn1 O1 2.1660(17) .
Mn1 O1 2.1660(17) 2_655
Mn1 O5 2.1779(16) .
Mn1 O5 2.1779(17) 2_655
Mn1 O3 2.1981(17) .
Mn1 O3 2.1981(17) 2_655
Mn2 O2 2.0781(18) .
Mn2 O6 2.1140(19) 2_655
Mn2 O7 2.124(2) .
Mn2 O4 2.2297(17) .
Mn2 O8 2.245(2) .
Mn2 O3 2.2964(18) .
Mn2 C12 2.598(2) .
O1 C6 1.249(3) .
O2 C6 1.255(3) .
O3 C12 1.275(3) .
O4 C12 1.246(3) .
O5 C18 1.251(3) .
O6 C18 1.254(3) .
O6 Mn2 2.1140(19) 2_655
O7 C19 1.252(5) .
O8 C22' 1.130(9) .
O8 C22 1.371(8) .
C1 C1 1.412(5) 5_655
C1 C5 1.412(3) 5_655
C1 C2 1.417(3) .
C2 C3 1.368(3) .
C2 H2A 0.9400 .
C3 C4 1.406(4) .
C3 C6 1.511(3) .
C4 C5 1.371(3) .
C4 H4A 0.9400 .
C5 C1 1.412(3) 5_655
C5 H5A 0.9400 .
C7 C11 1.413(3) 7_656
C7 C8 1.417(3) .
C7 C7 1.422(5) 7_656
C8 C9 1.364(3) .
C8 H8A 0.9400 .
C9 C10 1.411(3) .
C9 C12 1.494(3) .
C10 C11 1.365(3) .
C10 H10A 0.9400 .
C11 C7 1.413(3) 7_656
C11 H11A 0.9400 .
C13 C13 1.409(5) 5_666
C13 C17 1.412(4) 5_666
C13 C14 1.423(3) .
C14 C15 1.368(4) .
C14 H14A 0.9400 .
C15 C16 1.405(4) .
C15 C18 1.512(3) .
C16 C17 1.369(4) .
C16 H16A 0.9400 .
C17 C13 1.412(4) 5_666
C17 H17A 0.9400 .
C19 N1 1.295(5) .
C19 H19A 0.9400 .
C20 N1 1.442(5) .
C20 H20A 0.9700 .
C20 H20B 0.9700 .
C20 H20C 0.9700 .
C21 N1 1.443(6) .
C21 H21A 0.9700 .
C21 H21B 0.9700 .
C21 H21C 0.9700 .
C22 N2 1.247(8) .
C22 H22A 0.9400 .
C23 N2 1.489(11) .
C23 H23A 0.9700 .
C23 H23B 0.9700 .
C23 H23C 0.9700 .
C24 N2 1.475(11) .
C24 H24A 0.9700 .
C24 H24B 0.9700 .
C24 H24C 0.9700 .
C22' N2' 1.246(14) .
C22' H22B 0.9400 .
C23' N2' 1.518(16) .
C23' H23D 0.9700 .
C23' H23E 0.9700 .
C23' H23F 0.9700 .
C24' N2' 1.465(17) .
C24' H24D 0.9700 .
C24' H24E 0.9700 .
C24' H24F 0.9700 .

loop_
_geom_torsion_atom_site_label_1
_geom_torsion_atom_site_label_2
_geom_torsion_atom_site_label_3
_geom_torsion_atom_site_label_4
_geom_torsion
_geom_torsion_site_symmetry_1
_geom_torsion_site_symmetry_4
O1 Mn1 O1 C6 -99.7(3) 2_655 .
O5 Mn1 O1 C6 72.2(3) 2_655 .
O3 Mn1 O1 C6 -13.2(3) . .
O3 Mn1 O1 C6 163.5(3) 2_655 .
O6 Mn2 O2 C6 -43.1(2) 2_655 .
O7 Mn2 O2 C6 -149.4(2) . .
O4 Mn2 O2 C6 113.9(2) . .
O3 Mn2 O2 C6 55.6(2) . .
C12 Mn2 O2 C6 85.1(2) . .
O1 Mn1 O3 C12 -78.4(3) . .
O1 Mn1 O3 C12 12.9(3) 2_655 .
O5 Mn1 O3 C12 103.9(3) . .
O5 Mn1 O3 C12 -169.0(3) 2_655 .
O1 Mn1 O3 Mn2 35.41(8) . .
O1 Mn1 O3 Mn2 126.64(8) 2_655 .
O5 Mn1 O3 Mn2 -142.29(8) . .
O5 Mn1 O3 Mn2 -55.19(8) 2_655 .
O2 Mn2 O3 C12 98.01(14) . .
O6 Mn2 O3 C12 -168.44(14) 2_655 .
O7 Mn2 O3 C12 -9.2(2) . .
O4 Mn2 O3 C12 3.07(13) . .
O8 Mn2 O3 C12 -84.81(15) . .
O2 Mn2 O3 Mn1 -49.41(8) . .
O6 Mn2 O3 Mn1 44.14(9) 2_655 .
O7 Mn2 O3 Mn1 -156.63(17) . .
O4 Mn2 O3 Mn1 -144.35(10) . .
O8 Mn2 O3 Mn1 127.77(10) . .
C12 Mn2 O3 Mn1 -147.42(16) . .
O2 Mn2 O4 C12 -95.07(15) . .
O6 Mn2 O4 C12 17.1(3) 2_655 .
O7 Mn2 O4 C12 171.43(15) . .
O8 Mn2 O4 C12 83.30(16) . .
O3 Mn2 O4 C12 -3.14(13) . .
O1 Mn1 O5 C18 -38.5(3) 2_655 .
O5 Mn1 O5 C18 149.9(3) 2_655 .
O3 Mn1 O5 C18 -124.9(2) . .
O3 Mn1 O5 C18 58.3(2) 2_655 .
O2 Mn2 O7 C19 175.0(3) . .
O6 Mn2 O7 C19 81.4(3) 2_655 .
O4 Mn2 O7 C19 -87.7(3) . .
O8 Mn2 O7 C19 -2.6(3) . .
O3 Mn2 O7 C19 -77.2(4) . .
C12 Mn2 O7 C19 -82.7(3) . .
O6 Mn2 O8 C22' -7.6(9) 2_655 .
O7 Mn2 O8 C22' 98.7(9) . .
O4 Mn2 O8 C22' -164.8(9) . .
O3 Mn2 O8 C22' -106.6(9) . .
C12 Mn2 O8 C22' -136.2(9) . .
O6 Mn2 O8 C22 52.9(3) 2_655 .
O7 Mn2 O8 C22 159.2(3) . .
O4 Mn2 O8 C22 -104.4(3) . .
O3 Mn2 O8 C22 -46.2(3) . .
C12 Mn2 O8 C22 -75.7(3) . .
C1 C1 C2 C3 -0.4(5) 5_655 .
C5 C1 C2 C3 -180.0(3) 5_655 .
C1 C2 C3 C4 0.3(4) . .
C1 C2 C3 C6 -178.3(2) . .
C2 C3 C4 C5 -0.2(4) . .
C6 C3 C4 C5 178.4(3) . .
C3 C4 C5 C1 0.2(5) . 5_655
Mn1 O1 C6 O2 8.4(4) . .
Mn1 O1 C6 C3 -171.61(17) . .
Mn2 O2 C6 O1 -35.5(4) . .
Mn2 O2 C6 C3 144.44(18) . .
C2 C3 C6 O1 -175.2(2) . .
C4 C3 C6 O1 6.2(4) . .
C2 C3 C6 O2 4.8(4) . .
C4 C3 C6 O2 -173.8(2) . .
C11 C7 C8 C9 178.6(3) 7_656 .
C7 C7 C8 C9 -1.4(5) 7_656 .
C7 C8 C9 C10 1.1(4) . .
C7 C8 C9 C12 -175.9(2) . .
C8 C9 C10 C11 0.5(4) . .
C12 C9 C10 C11 177.6(2) . .
C9 C10 C11 C7 -1.9(4) . 7_656
Mn2 O4 C12 O3 5.6(2) . .
Mn2 O4 C12 C9 -171.01(19) . .
Mn1 O3 C12 O4 114.1(3) . .
Mn2 O3 C12 O4 -5.4(2) . .
Mn1 O3 C12 C9 -69.3(3) . .
Mn2 O3 C12 C9 171.16(19) . .
Mn1 O3 C12 Mn2 119.6(2) . .
C8 C9 C12 O4 161.7(2) . .
C10 C9 C12 O4 -15.5(3) . .
C8 C9 C12 O3 -15.0(3) . .
C10 C9 C12 O3 167.9(2) . .
O2 Mn2 C12 O4 88.93(15) . .
O6 Mn2 C12 O4 -171.04(14) 2_655 .
O7 Mn2 C12 O4 -10.36(18) . .
O8 Mn2 C12 O4 -93.62(16) . .
O3 Mn2 C12 O4 174.6(2) . .
O2 Mn2 C12 O3 -85.64(13) . .
O6 Mn2 C12 O3 14.39(17) 2_655 .
O7 Mn2 C12 O3 175.07(13) . .
O4 Mn2 C12 O3 -174.6(2) . .
O8 Mn2 C12 O3 91.81(15) . .
C13 C13 C14 C15 1.6(4) 5_666 .
C17 C13 C14 C15 -177.7(2) 5_666 .
C13 C14 C15 C16 -2.5(4) . .
C13 C14 C15 C18 174.1(2) . .
C14 C15 C16 C17 1.1(4) . .
C18 C15 C16 C17 -175.5(2) . .
C15 C16 C17 C13 1.2(4) . 5_666
Mn1 O5 C18 O6 -17.7(4) . .
Mn1 O5 C18 C15 161.96(17) . .
Mn2 O6 C18 O5 -19.6(4) 2_655 .
Mn2 O6 C18 C15 160.69(17) 2_655 .
C14 C15 C18 O5 -167.2(2) . .
C16 C15 C18 O5 9.3(3) . .
C14 C15 C18 O6 12.4(4) . .
C16 C15 C18 O6 -171.0(2) . .
Mn2 O7 C19 N1 -96.5(4) . .
O7 C19 N1 C20 174.4(4) . .
O7 C19 N1 C21 -0.8(7) . .
C22' O8 C22 N2 -15.6(10) . .
Mn2 O8 C22 N2 -142.9(8) . .
O8 C22 N2 C24 -14.4(14) . .
O8 C22 N2 C23 -178.4(7) . .
C22 O8 C22' N2' 40.5(13) . .
Mn2 O8 C22' N2' 126.9(12) . .
O8 C22' N2' C24' -163.7(16) . .
O8 C22' N2' C23' -40(2) . .
